data_7251912
loop_
_publ_author_name
'Yamamoto, Hikaru'
'Tsubakihara, Yoshichika'
'Sato-Tomita, Ayana'
'Jin, Mingoo'

_publ_section_title
;
 Stepwise introduction of dipole blades into triptycenes: opening the
 variety of crystalline molecular packing modes
;
_journal_issue 20
_journal_name_full CrystEngComm
_journal_page_first 3166
_journal_page_last 3170
_journal_paper_doi 10.1039/D6CE00126B
_journal_volume 28
_journal_year 2026
_chemical_formula_moiety 'C24 H10 F4'
_chemical_formula_sum 'C24 H10 F4'
_chemical_formula_weight 374.32
_space_group_crystal_system tetragonal
_space_group_IT_number 78
_space_group_name_Hall 'P 4cw'
_space_group_name_H-M_alt 'P 43'
_atom_sites_solution_hydrogens geom
_atom_sites_solution_primary dual
_audit_creation_date 2026-03-23
_audit_creation_method
;
Olex2 1.5
(compiled 2023.03.06 svn.rbb2c1857 for OlexSys, GUI svn.r6748)
;
_audit_update_record
;
2026-04-09 deposited with the CCDC.	2026-04-23 downloaded from the CCDC.
;
_cell_angle_alpha 90
_cell_angle_beta 90
_cell_angle_gamma 90
_cell_formula_units_Z 4
_cell_length_a 13.5057(5)
_cell_length_b 13.5057(5)
_cell_length_c 9.6580(6)
_cell_measurement_reflns_used 4426
_cell_measurement_temperature 293
_cell_measurement_theta_max 74.0220
_cell_measurement_theta_min 3.2510
_cell_volume 1761.66(14)
_computing_cell_refinement 'CrysAlisPro 1.171.40.69a (Rigaku OD, 2020)'
_computing_data_collection 'CrysAlisPro 1.171.40.69a (Rigaku OD, 2020)'
_computing_data_reduction 'CrysAlisPro 1.171.40.69a (Rigaku OD, 2020)'
_computing_molecular_graphics 'Olex2 1.5 (Dolomanov et al., 2009)'
_computing_publication_material 'Olex2 1.5 (Dolomanov et al., 2009)'
_computing_structure_refinement 'SHELXL 2018/1 (Sheldrick, 2015)'
_computing_structure_solution 'SHELXT 2014/5 (Sheldrick, 2014)'
_diffrn_ambient_temperature 293
_diffrn_detector 'Hybrid Pixel Array Detector'
_diffrn_detector_area_resol_mean 10.0000
_diffrn_detector_type HyPix
_diffrn_measured_fraction_theta_full 1.000
_diffrn_measured_fraction_theta_max 0.972
_diffrn_measurement_details
;
List of Runs (angles in degrees, time in seconds):

  # Type    Start    End  Width  t~exp~   \w     \q     \k     \f   Frames
#--------------------------------------------------------------------------
  1  \w   -105.00 -26.00   0.50    3.16    -- -102.00 109.00 -47.00  158
  2  \w    -72.00 -36.00   0.50    3.16    -- -102.00  61.00 -30.00   72
  3  \w      2.00  28.00   0.50    3.16    --  -42.30  19.00 -90.00   52
  4  \w    -30.00  10.00   0.50    3.16    --   42.30 -19.00-150.00   80
  5  \w     40.00  71.00   0.50    3.16    --  106.76 -61.00-180.00   62
  6  \w     40.00  78.00   0.50    3.16    --  106.76-125.00 -60.00   76
  7  \w     34.00 104.00   0.50    3.16    --  106.76 -94.00 120.00  140
  8  \w     83.00 173.00   0.50    3.16    --  106.76  30.00  60.00  180
  9  \w    -14.00  11.00   0.50    3.16    --  -42.30  19.00 150.00   50
 10  \w    -30.00  17.00   0.50    3.16    --   42.30 -19.00 120.00   94
 11  \w    -77.00  -3.00   0.50    3.16    --  -42.30 109.00 -47.00  148
 12  \w    -69.00 -36.00   0.50    3.16    -- -102.00  61.00-180.00   66
 13  \w   -124.00 -98.00   0.50    3.16    -- -102.00 -45.00-150.00   52
 14  \w    -93.00 -68.00   0.50    3.16    --  -42.30-142.00 -34.00   50
 15  \w   -121.00 -88.00   0.50    3.16    -- -102.00-128.00 136.00   66
 16  \w   -168.00-143.00   0.50    3.16    -- -102.00-128.00 136.00   50
 17  \w   -174.00-148.00   0.50    3.16    -- -102.00 -45.00-150.00   52
 18  \w   -124.00 -28.00   0.50    3.16    -- -102.00 142.00  22.00  192
;
_diffrn_measurement_device 'four-circle diffractometer'
_diffrn_measurement_device_type 'XtaLAB Synergy R, DW system, HyPix'
_diffrn_measurement_method '\w scans'
_diffrn_orient_matrix_type 'CrysAlisPro convention (1999,Acta A55,543-557)'
_diffrn_orient_matrix_UB_11 -0.1134612000
_diffrn_orient_matrix_UB_12 0.0080460000
_diffrn_orient_matrix_UB_13 -0.0126248000
_diffrn_orient_matrix_UB_21 0.0112718000
_diffrn_orient_matrix_UB_22 0.0243675000
_diffrn_orient_matrix_UB_23 -0.1550470000
_diffrn_orient_matrix_UB_31 -0.0052883000
_diffrn_orient_matrix_UB_32 -0.1111667000
_diffrn_orient_matrix_UB_33 -0.0346888000
_diffrn_radiation_monochromator mirror
_diffrn_radiation_probe x-ray
_diffrn_radiation_type 'Cu K\a'
_diffrn_radiation_wavelength 1.54184
_diffrn_reflns_av_R_equivalents 0.0371
_diffrn_reflns_av_unetI/netI 0.0414
_diffrn_reflns_Laue_measured_fraction_full 1.000
_diffrn_reflns_Laue_measured_fraction_max 0.972
_diffrn_reflns_limit_h_max 16
_diffrn_reflns_limit_h_min -16
_diffrn_reflns_limit_k_max 12
_diffrn_reflns_limit_k_min -16
_diffrn_reflns_limit_l_max 11
_diffrn_reflns_limit_l_min -11
_diffrn_reflns_number 8939
_diffrn_reflns_point_group_measured_fraction_full 0.998
_diffrn_reflns_point_group_measured_fraction_max 0.953
_diffrn_reflns_theta_full 67.684
_diffrn_reflns_theta_max 74.703
_diffrn_reflns_theta_min 3.272
_diffrn_source 'Rotating-anode X-ray tube'
_diffrn_source_type 'Rigaku (Cu) X-ray Source'
_exptl_absorpt_coefficient_mu 0.944
_exptl_absorpt_correction_T_max 1.00000
_exptl_absorpt_correction_T_min 0.90809
_exptl_absorpt_correction_type multi-scan
_exptl_absorpt_process_details
;
CrysAlisPro 1.171.40.69a (Rigaku Oxford Diffraction, 2020)
Empirical absorption correction using spherical harmonics,
 implemented in SCALE3 ABSPACK scaling algorithm.
;
_exptl_crystal_colour 'clear light colourless'
_exptl_crystal_colour_lustre clear
_exptl_crystal_colour_modifier light
_exptl_crystal_colour_primary colourless
_exptl_crystal_density_diffrn 1.411
_exptl_crystal_description block
_exptl_crystal_F_000 760
_exptl_crystal_size_max 0.01
_exptl_crystal_size_mid 0.01
_exptl_crystal_size_min 0.01
_refine_diff_density_max 0.184
_refine_diff_density_min -0.152
_refine_diff_density_rms 0.030
_refine_ls_abs_structure_details
;
 Classical Flack method preferred over Parsons because s.u. lower.
;
_refine_ls_abs_structure_Flack -0.1(3)
_refine_ls_extinction_method none
_refine_ls_goodness_of_fit_ref 1.091
_refine_ls_hydrogen_treatment constr
_refine_ls_matrix_type full
_refine_ls_number_parameters 271
_refine_ls_number_reflns 3435
_refine_ls_number_restraints 3
_refine_ls_restrained_S_all 1.092
_refine_ls_R_factor_all 0.0618
_refine_ls_R_factor_gt 0.0522
_refine_ls_shift/su_max 0.000
_refine_ls_shift/su_mean 0.000
_refine_ls_structure_factor_coef Fsqd
_refine_ls_weighting_details 'w=1/[\s^2^(Fo^2^)+(0.0989P)^2^+0.0619P] where P=(Fo^2^+2Fc^2^)/3'
_refine_ls_weighting_scheme calc
_refine_ls_wR_factor_gt 0.1544
_refine_ls_wR_factor_ref 0.1642
_reflns_Friedel_coverage 0.848
_reflns_Friedel_fraction_full 0.997
_reflns_Friedel_fraction_max 0.931
_reflns_number_gt 2750
_reflns_number_total 3435
_reflns_threshold_expression 'I > 2\s(I)'
_cod_data_source_file d6ce00126b2.cif
_cod_data_source_block 1cP43
_cod_depositor_comments 'Adding full bibliography for 7251910--7251913.cif.'
_cod_original_cell_volume 1761.66(17)
_cod_database_code 7251912
_shelx_shelxl_version_number 2018/1
_chemical_oxdiff_formula 'F C H'
_shelx_space_group_comment
;
The symmetry employed for this shelxl refinement is uniquely defined
by the following loop, which should always be used as a source of
symmetry information in preference to the above space-group names.
They are only intended as comments.
;
_shelx_estimated_absorpt_t_max 0.991
_shelx_estimated_absorpt_t_min 0.991
_reflns_odcompleteness_completeness 100.00
_reflns_odcompleteness_iscentric 1
_reflns_odcompleteness_theta 66.97
_olex2_refinement_description
;
1. Fixed Uiso
 At 1.2 times of:
  All C(H) groups
2. Restrained distances
 F2-C00Q
 1.35 with sigma of 0.002
 C00P-F1
 1.35 with sigma of 0.002
3. Others
 Fixed Sof: F001(0.9) F002(0.9) F003(0.9) F004(0.9) H005(0.1) H00D(0.1)
 H00G(0.1) H00K(0.1) H00P(0.8) H00Q(0.8) F1(0.2) F2(0.2)
4.a Aromatic/amide H refined with riding coordinates:
 C005(H005), C007(H007), C00D(H00D), C00F(H00F), C00G(H00G), C00H(H00H),
 C00J(H00J), C00K(H00K), C00M(H00M), C00N(H00N), C00P(H00P), C00Q(H00Q)
4.b :
 C00R(H00R), C00S(H00S)
;
_olex2_submission_special_instructions 'No special instructions were received'
_oxdiff_exptl_absorpt_empirical_details
;
Empirical correction (ABSPACK) includes:
- Absorption correction using spherical harmonics
- Frame scaling
;
_oxdiff_exptl_absorpt_empirical_full_max 1.296
_oxdiff_exptl_absorpt_empirical_full_min 0.790

loop_
_space_group_symop_operation_xyz
'x, y, z'
'-x, -y, z+1/2'
'-y, x, z+3/4'
'y, -x, z+1/4'

loop_
_atom_site_label
_atom_site_type_symbol
_atom_site_fract_x
_atom_site_fract_y
_atom_site_fract_z
_atom_site_U_iso_or_equiv
_atom_site_adp_type
_atom_site_occupancy
_atom_site_site_symmetry_order
_atom_site_calc_flag
_atom_site_refinement_flags_posn
_atom_site_refinement_flags_adp
_atom_site_refinement_flags_occupancy
_atom_site_disorder_assembly
_atom_site_disorder_group
F001 F 0.4419(2) 0.2704(3) 0.2598(4) 0.0866(10) Uani 0.9 1 d . . P A 3
F002 F 0.9748(3) 0.1170(3) 0.7437(5) 0.0984(12) Uani 0.9 1 d . . P B 2
F003 F 0.5550(3) 0.1548(3) 0.1006(5) 0.1041(13) Uani 0.9 1 d . . P C 3
F004 F 0.8599(3) 0.2307(4) 0.9000(4) 0.1066(13) Uani 0.9 1 d . . P D 2
C005 C 0.9200(3) 0.1875(4) 0.6837(6) 0.0731(13) Uani 1 1 d . . . . .
H005 H 0.959761 0.138091 0.726333 0.088 Uiso 0.1 1 calc R U P B 1
C006 C 0.8635(3) 0.2702(3) 0.4837(5) 0.0563(9) Uani 1 1 d . . . . .
C007 C 0.5813(3) 0.3382(3) 0.3688(5) 0.0618(9) Uani 1 1 d . . . . .
H007 H 0.540725 0.378774 0.425642 0.074 Uiso 1 1 calc R U . . .
C008 C 0.6836(3) 0.3405(3) 0.3800(5) 0.0567(9) Uani 1 1 d . . . . .
C009 C 0.7421(3) 0.2795(3) 0.2975(4) 0.0590(9) Uani 1 1 d . . . . .
C00A C 0.8750(3) 0.4020(4) 0.3096(5) 0.0656(11) Uani 1 1 d . . . . .
C00B C 0.8041(3) 0.3295(3) 0.5659(4) 0.0551(9) Uani 1 1 d . . . . .
C00C C 0.8537(3) 0.2901(3) 0.3275(5) 0.0615(10) Uani 1 1 d . . . . .
C00D C 0.5405(3) 0.2747(3) 0.2721(5) 0.0681(11) Uani 1 1 d . . . . .
H00D H 0.470609 0.272448 0.261526 0.082 Uiso 0.1 1 calc R U P A 4
C00E C 0.8170(3) 0.4612(3) 0.3934(5) 0.0632(10) Uani 1 1 d . . . . .
C00F C 0.8022(4) 0.3181(4) 0.7079(5) 0.0666(11) Uani 1 1 d . . . . .
H00F H 0.761860 0.359073 0.764516 0.080 Uiso 1 1 calc R U . . .
C00G C 0.5982(4) 0.2155(4) 0.1918(5) 0.0731(13) Uani 1 1 d . . . . .
H00G H 0.567555 0.172314 0.127029 0.088 Uiso 0.1 1 calc R U P C 4
C00H C 0.9242(3) 0.1982(3) 0.5425(5) 0.0648(11) Uani 1 1 d . . . . .
H00H H 0.966624 0.158265 0.487358 0.078 Uiso 1 1 calc R U . . .
C00I C 0.7421(3) 0.4041(3) 0.4831(5) 0.0593(9) Uani 1 1 d . . . . .
C00J C 0.8285(4) 0.5630(4) 0.3928(7) 0.0796(14) Uani 1 1 d . . . . .
H00J H 0.791054 0.604537 0.452550 0.096 Uiso 1 1 calc R U . . .
C00K C 0.8610(4) 0.2450(4) 0.7648(5) 0.0724(12) Uani 1 1 d . . . . .
H00K H 0.860253 0.234665 0.862078 0.087 Uiso 0.1 1 calc R U P D 1
C00L C 0.9152(4) 0.2254(4) 0.2433(6) 0.0781(13) Uani 1 1 d . . . . .
C00M C 0.6996(4) 0.2166(4) 0.2021(5) 0.0703(12) Uani 1 1 d . . . . .
H00M H 0.739253 0.175212 0.145084 0.084 Uiso 1 1 calc R U . . .
C00N C 0.9423(4) 0.4421(5) 0.2189(6) 0.0821(15) Uani 1 1 d . . . . .
H00N H 0.981170 0.401697 0.159426 0.099 Uiso 1 1 calc R U . . .
C00O C 0.6807(4) 0.4675(3) 0.5710(6) 0.0719(12) Uani 1 1 d . . . . .
C00P C 0.9507(5) 0.5454(6) 0.2183(7) 0.099(2) Uani 1 1 d D . . . .
H00P H 0.996201 0.575853 0.156556 0.119 Uiso 0.8 1 calc R U P E 2
C00Q C 0.8972(5) 0.6015(4) 0.3009(9) 0.099(2) Uani 1 1 d D . . . .
H00Q H 0.906164 0.671264 0.297439 0.119 Uiso 0.8 1 calc R U P F 2
C00R C 0.6329(5) 0.5187(5) 0.6410(7) 0.0972(18) Uani 1 1 d . . . . .
H00R H 0.593871 0.560446 0.698327 0.117 Uiso 1 1 calc R U . . .
C00S C 0.9663(5) 0.1720(6) 0.1800(7) 0.103(2) Uani 1 1 d . . . . .
H00S H 1.007815 0.128581 0.128691 0.123 Uiso 1 1 calc R U . . .
F1 F 1.0130(13) 0.5700(13) 0.1149(16) 0.110(6) Uani 0.2 1 d D . P G 1
F2 F 0.9042(13) 0.7007(5) 0.310(2) 0.108(6) Uani 0.2 1 d D . P H 1

loop_
_atom_site_aniso_label
_atom_site_aniso_U_11
_atom_site_aniso_U_22
_atom_site_aniso_U_33
_atom_site_aniso_U_23
_atom_site_aniso_U_13
_atom_site_aniso_U_12
F001 0.0562(15) 0.091(2) 0.113(3) 0.0101(19) -0.0236(16) -0.0043(14)
F002 0.080(2) 0.102(3) 0.113(3) 0.048(2) -0.014(2) 0.0120(18)
F003 0.101(3) 0.094(2) 0.117(3) -0.029(2) -0.043(2) -0.0053(19)
F004 0.122(3) 0.136(3) 0.0618(18) 0.027(2) -0.011(2) 0.003(2)
C005 0.059(2) 0.067(3) 0.093(4) 0.024(2) -0.012(2) -0.002(2)
C006 0.050(2) 0.055(2) 0.063(2) 0.0008(17) -0.0040(17) -0.0007(16)
C007 0.060(2) 0.058(2) 0.068(2) 0.0053(19) -0.0041(19) 0.0058(18)
C008 0.058(2) 0.0521(19) 0.060(2) 0.0032(17) -0.0059(17) 0.0052(16)
C009 0.064(2) 0.058(2) 0.055(2) 0.0002(17) -0.0028(17) 0.0029(18)
C00A 0.058(2) 0.076(3) 0.063(2) 0.007(2) -0.0081(19) -0.0006(19)
C00B 0.055(2) 0.053(2) 0.057(2) -0.0004(17) -0.0070(16) -0.0026(15)
C00C 0.057(2) 0.064(2) 0.063(2) -0.0013(19) -0.0027(18) 0.0029(18)
C00D 0.057(2) 0.064(3) 0.083(3) 0.008(2) -0.020(2) -0.0008(19)
C00E 0.061(2) 0.058(2) 0.070(2) 0.005(2) -0.013(2) -0.0015(18)
C00F 0.069(3) 0.065(2) 0.066(3) -0.002(2) -0.004(2) -0.005(2)
C00G 0.077(3) 0.066(3) 0.076(3) -0.005(2) -0.023(2) -0.001(2)
C00H 0.057(2) 0.058(2) 0.079(3) 0.006(2) -0.004(2) -0.0012(18)
C00I 0.060(2) 0.053(2) 0.065(2) -0.0022(17) -0.0036(19) 0.0048(18)
C00J 0.077(3) 0.059(2) 0.103(4) 0.004(3) -0.020(3) -0.007(2)
C00K 0.078(3) 0.083(3) 0.057(2) 0.014(2) -0.008(2) -0.014(3)
C00L 0.065(3) 0.099(4) 0.070(3) -0.008(3) 0.004(2) 0.012(3)
C00M 0.079(3) 0.066(3) 0.066(3) -0.006(2) -0.010(2) 0.007(2)
C00N 0.058(2) 0.106(4) 0.082(3) 0.022(3) -0.003(2) -0.010(3)
C00O 0.077(3) 0.061(2) 0.078(3) -0.007(2) -0.007(2) 0.009(2)
C00P 0.072(3) 0.114(5) 0.111(5) 0.033(4) -0.010(3) -0.023(3)
C00Q 0.088(4) 0.075(3) 0.134(5) 0.031(4) -0.024(4) -0.020(3)
C00R 0.107(4) 0.087(4) 0.097(4) -0.023(3) 0.008(4) 0.030(3)
C00S 0.088(4) 0.128(5) 0.092(4) -0.023(4) 0.010(3) 0.032(4)
F1 0.105(11) 0.091(11) 0.135(14) 0.033(11) 0.031(11) -0.046(9)
F2 0.090(10) 0.066(8) 0.168(18) 0.028(10) 0.007(11) -0.024(7)

loop_
_atom_type_symbol
_atom_type_description
_atom_type_scat_dispersion_real
_atom_type_scat_dispersion_imag
_atom_type_scat_source
C C 0.0181 0.0091 'International Tables Vol C Tables 4.2.6.8 and 6.1.1.4'
H H 0.0000 0.0000 'International Tables Vol C Tables 4.2.6.8 and 6.1.1.4'
F F 0.0727 0.0534 'International Tables Vol C Tables 4.2.6.8 and 6.1.1.4'

loop_
_geom_angle_atom_site_label_1
_geom_angle_atom_site_label_2
_geom_angle_atom_site_label_3
_geom_angle
_geom_angle_site_symmetry_1
_geom_angle_site_symmetry_3
_geom_angle_publ_flag
F002 C005 C00H 118.9(5) . . ?
F002 C005 C00K 118.7(5) . . ?
C00H C005 H005 118.8 . . ?
C00K C005 H005 118.8 . . ?
C00K C005 C00H 122.4(4) . . ?
C00B C006 C00C 114.3(3) . . ?
C00B C006 C00H 120.7(4) . . ?
C00H C006 C00C 124.9(4) . . ?
C008 C007 H007 121.2 . . ?
C00D C007 H007 121.2 . . ?
C00D C007 C008 117.6(4) . . ?
C007 C008 C009 120.5(4) . . ?
C007 C008 C00I 125.1(4) . . ?
C009 C008 C00I 114.3(4) . . ?
C008 C009 C00C 113.1(4) . . ?
C00M C009 C008 120.7(4) . . ?
C00M C009 C00C 126.2(4) . . ?
C00E C00A C00C 113.2(4) . . ?
C00N C00A C00C 125.4(5) . . ?
C00N C00A C00E 121.4(5) . . ?
C006 C00B C00I 113.4(4) . . ?
C00F C00B C006 121.1(4) . . ?
C00F C00B C00I 125.5(4) . . ?
C006 C00C C009 104.6(3) . . ?
C006 C00C C00A 105.3(4) . . ?
C009 C00C C00A 104.6(3) . . ?
C00L C00C C006 113.2(4) . . ?
C00L C00C C009 113.4(4) . . ?
C00L C00C C00A 114.7(4) . . ?
F001 C00D C007 118.9(5) . . ?
F001 C00D C00G 119.6(4) . . ?
C007 C00D H00D 119.3 . . ?
C00G C00D C007 121.5(4) . . ?
C00G C00D H00D 119.3 . . ?
C00A C00E C00I 114.4(4) . . ?
C00A C00E C00J 120.6(5) . . ?
C00J C00E C00I 125.0(5) . . ?
C00B C00F H00F 121.2 . . ?
C00B C00F C00K 117.7(4) . . ?
C00K C00F H00F 121.2 . . ?
F003 C00G C00D 119.1(5) . . ?
F003 C00G C00M 119.3(5) . . ?
C00D C00G H00G 119.2 . . ?
C00D C00G C00M 121.6(4) . . ?
C00M C00G H00G 119.2 . . ?
C005 C00H C006 117.0(5) . . ?
C005 C00H H00H 121.5 . . ?
C006 C00H H00H 121.5 . . ?
C008 C00I C00B 104.5(3) . . ?
C008 C00I C00E 104.7(4) . . ?
C00B C00I C00E 105.3(3) . . ?
C00O C00I C008 114.4(4) . . ?
C00O C00I C00B 113.0(4) . . ?
C00O C00I C00E 113.9(4) . . ?
C00E C00J H00J 121.6 . . ?
C00E C00J C00Q 116.8(6) . . ?
C00Q C00J H00J 121.6 . . ?
F004 C00K C005 119.5(5) . . ?
F004 C00K C00F 119.4(5) . . ?
C005 C00K C00F 121.0(4) . . ?
C005 C00K H00K 119.5 . . ?
C00F C00K H00K 119.5 . . ?
C00S C00L C00C 177.4(6) . . ?
C009 C00M H00M 121.0 . . ?
C00G C00M C009 118.0(4) . . ?
C00G C00M H00M 121.0 . . ?
C00A C00N H00N 121.7 . . ?
C00A C00N C00P 116.7(6) . . ?
C00P C00N H00N 121.7 . . ?
C00R C00O C00I 179.1(6) . . ?
C00N C00P H00P 119.1 . . ?
C00Q C00P C00N 121.8(6) . . ?
C00Q C00P H00P 119.1 . . ?
C00Q C00P F1 130.5(10) . . ?
F1 C00P C00N 107.4(10) . . ?
C00J C00Q H00Q 118.7 . . ?
C00P C00Q C00J 122.7(5) . . ?
C00P C00Q H00Q 118.7 . . ?
C00P C00Q F2 125.0(11) . . ?
F2 C00Q C00J 112.3(11) . . ?
C00O C00R H00R 180.0 . . ?
C00L C00S H00S 180.0 . . ?

loop_
_geom_bond_atom_site_label_1
_geom_bond_atom_site_label_2
_geom_bond_distance
_geom_bond_site_symmetry_2
_geom_bond_publ_flag
F001 C00D 1.338(6) . ?
F002 C005 1.338(6) . ?
F003 C00G 1.338(6) . ?
F004 C00K 1.320(6) . ?
C005 H005 0.9500 . ?
C005 C00H 1.372(7) . ?
C005 C00K 1.361(8) . ?
C006 C00B 1.383(6) . ?
C006 C00C 1.538(6) . ?
C006 C00H 1.394(6) . ?
C007 H007 0.9500 . ?
C007 C008 1.386(6) . ?
C007 C00D 1.383(7) . ?
C008 C009 1.391(6) . ?
C008 C00I 1.535(6) . ?
C009 C00C 1.541(6) . ?
C009 C00M 1.379(6) . ?
C00A C00C 1.548(7) . ?
C00A C00E 1.382(7) . ?
C00A C00N 1.373(7) . ?
C00B C00F 1.380(6) . ?
C00B C00I 1.536(6) . ?
C00C C00L 1.455(7) . ?
C00D H00D 0.9500 . ?
C00D C00G 1.359(7) . ?
C00E C00I 1.539(6) . ?
C00E C00J 1.384(6) . ?
C00F H00F 0.9500 . ?
C00F C00K 1.381(7) . ?
C00G H00G 0.9500 . ?
C00G C00M 1.373(7) . ?
C00H H00H 0.9500 . ?
C00I C00O 1.463(7) . ?
C00J H00J 0.9500 . ?
C00J C00Q 1.386(10) . ?
C00K H00K 0.9500 . ?
C00L C00S 1.171(8) . ?
C00M H00M 0.9500 . ?
C00N H00N 0.9500 . ?
C00N C00P 1.400(10) . ?
C00O C00R 1.162(7) . ?
C00P H00P 0.9500 . ?
C00P C00Q 1.316(11) . ?
C00P F1 1.347(3) . ?
C00Q H00Q 0.9500 . ?
C00Q F2 1.346(3) . ?
C00R H00R 0.9500 . ?
C00S H00S 0.9500 . ?

loop_
_geom_torsion_atom_site_label_1
_geom_torsion_atom_site_label_2
_geom_torsion_atom_site_label_3
_geom_torsion_atom_site_label_4
_geom_torsion
_geom_torsion_site_symmetry_1
_geom_torsion_site_symmetry_2
_geom_torsion_site_symmetry_3
_geom_torsion_site_symmetry_4
_geom_torsion_publ_flag
F001 C00D C00G F003 0.9(7) . . . . ?
F001 C00D C00G C00M -179.2(5) . . . . ?
F002 C005 C00H C006 177.9(4) . . . . ?
F002 C005 C00K F004 0.6(7) . . . . ?
F002 C005 C00K C00F -179.4(5) . . . . ?
F003 C00G C00M C009 -179.7(5) . . . . ?
C006 C00B C00F C00K -0.5(7) . . . . ?
C006 C00B C00I C008 55.9(4) . . . . ?
C006 C00B C00I C00E -54.1(5) . . . . ?
C006 C00B C00I C00O -179.1(4) . . . . ?
C007 C008 C009 C00C -178.3(4) . . . . ?
C007 C008 C009 C00M 0.7(6) . . . . ?
C007 C008 C00I C00B 122.5(4) . . . . ?
C007 C008 C00I C00E -127.0(4) . . . . ?
C007 C008 C00I C00O -1.7(6) . . . . ?
C007 C00D C00G F003 179.4(5) . . . . ?
C007 C00D C00G C00M -0.6(8) . . . . ?
C008 C007 C00D F001 179.5(4) . . . . ?
C008 C007 C00D C00G 0.9(7) . . . . ?
C008 C009 C00C C006 55.2(4) . . . . ?
C008 C009 C00C C00A -55.3(5) . . . . ?
C008 C009 C00C C00L 179.0(4) . . . . ?
C008 C009 C00M C00G -0.4(7) . . . . ?
C009 C008 C00I C00B -55.3(5) . . . . ?
C009 C008 C00I C00E 55.2(4) . . . . ?
C009 C008 C00I C00O -179.4(4) . . . . ?
C00A C00E C00I C008 -54.1(4) . . . . ?
C00A C00E C00I C00B 55.8(5) . . . . ?
C00A C00E C00I C00O -179.7(4) . . . . ?
C00A C00E C00J C00Q 2.6(7) . . . . ?
C00A C00N C00P C00Q 0.3(9) . . . . ?
C00A C00N C00P F1 -174.6(10) . . . . ?
C00B C006 C00C C009 -54.8(4) . . . . ?
C00B C006 C00C C00A 55.2(4) . . . . ?
C00B C006 C00C C00L -178.7(4) . . . . ?
C00B C006 C00H C005 1.7(6) . . . . ?
C00B C00F C00K F004 -178.8(5) . . . . ?
C00B C00F C00K C005 1.1(7) . . . . ?
C00C C006 C00B C00F 177.8(4) . . . . ?
C00C C006 C00B C00I -1.0(5) . . . . ?
C00C C006 C00H C005 -176.9(4) . . . . ?
C00C C009 C00M C00G 178.5(4) . . . . ?
C00C C00A C00E C00I -1.5(5) . . . . ?
C00C C00A C00E C00J 178.3(4) . . . . ?
C00C C00A C00N C00P 180.0(5) . . . . ?
C00D C007 C008 C009 -0.9(6) . . . . ?
C00D C007 C008 C00I -178.6(4) . . . . ?
C00D C00G C00M C009 0.4(8) . . . . ?
C00E C00A C00C C006 -53.4(5) . . . . ?
C00E C00A C00C C009 56.6(5) . . . . ?
C00E C00A C00C C00L -178.6(4) . . . . ?
C00E C00A C00N C00P 1.6(7) . . . . ?
C00E C00J C00Q C00P -0.8(9) . . . . ?
C00E C00J C00Q F2 -179.0(11) . . . . ?
C00F C00B C00I C008 -122.8(5) . . . . ?
C00F C00B C00I C00E 127.2(5) . . . . ?
C00F C00B C00I C00O 2.1(6) . . . . ?
C00H C005 C00K F004 179.7(5) . . . . ?
C00H C005 C00K C00F -0.3(7) . . . . ?
C00H C006 C00B C00F -0.9(6) . . . . ?
C00H C006 C00B C00I -179.8(4) . . . . ?
C00H C006 C00C C009 123.9(4) . . . . ?
C00H C006 C00C C00A -126.1(4) . . . . ?
C00H C006 C00C C00L -0.1(6) . . . . ?
C00I C008 C009 C00C -0.4(5) . . . . ?
C00I C008 C009 C00M 178.6(4) . . . . ?
C00I C00B C00F C00K 178.1(4) . . . . ?
C00I C00E C00J C00Q -177.6(5) . . . . ?
C00J C00E C00I C008 126.1(5) . . . . ?
C00J C00E C00I C00B -124.0(5) . . . . ?
C00J C00E C00I C00O 0.4(6) . . . . ?
C00K C005 C00H C006 -1.1(7) . . . . ?
C00M C009 C00C C006 -123.8(5) . . . . ?
C00M C009 C00C C00A 125.7(5) . . . . ?
C00M C009 C00C C00L 0.1(7) . . . . ?
C00N C00A C00C C006 128.1(5) . . . . ?
C00N C00A C00C C009 -121.9(5) . . . . ?
C00N C00A C00C C00L 2.9(7) . . . . ?
C00N C00A C00E C00I 177.0(4) . . . . ?
C00N C00A C00E C00J -3.1(7) . . . . ?
C00N C00P C00Q C00J -0.7(11) . . . . ?
C00N C00P C00Q F2 177.2(12) . . . . ?
F1 C00P C00Q C00J 172.8(13) . . . . ?
F1 C00P C00Q F2 -9(2) . . . . ?
